data_2243610
loop_
_publ_author_name
'Kashiwagi, Yukiyasu'
'Kubono, Koji'
'Tamai, Toshiyuki'

_publ_section_title
;
 Crystal structure of
 <i>catena</i>-poly[[[bis(3-oxo-1,3-diphenylprop-1-enolato-\k^2^<i>O</i>,<i>O</i>')zinc(II)]-\m~2~-tris[4-(pyridin-3-yl)phenyl]amine-\k^2^<i>N</i>:<i>N</i>']
 tetrahydrofuran monosolvate]
;
_journal_coeditor_code IS5520
_journal_issue 10
_journal_name_full 'Acta Crystallographica Section E'
_journal_page_first 1432
_journal_page_last 1435
_journal_paper_doi 10.1107/S2056989019012350
_journal_volume 75
_journal_year 2019
_chemical_formula_iupac '[Zn (C15 H11 O2)2 (C33 H24 N4)], C4 H8 O'
_chemical_formula_moiety 'C63 H46 N4 O4 Zn, C4 H8 O'
_chemical_formula_sum 'C67 H54 N4 O5 Zn'
_chemical_formula_weight 1060.53
_chemical_name_systematic
'<i>catena</i>-Poly[[[bis(3-oxo-1,3-diphenylprop-1-enolato-\k^2^<i>O</i>,<i>O</i>')zinc(II)]-\m~2~-tris[4-(pyridin-3-yl)phenyl]amine-\k^2^<i>N</i>:<i>N</i>'] tetrahydrofuran monosolvate]'
_space_group_crystal_system monoclinic
_space_group_IT_number 14
_space_group_name_Hall '-P 2ybc'
_space_group_name_H-M_alt 'P 1 21/c 1'
_atom_sites_solution_hydrogens geom
_atom_sites_solution_primary direct
_atom_sites_solution_secondary difmap
_cell_angle_alpha 90.0000
_cell_angle_beta 94.614(7)
_cell_angle_gamma 90.0000
_cell_formula_units_Z 4
_cell_length_a 27.2823(14)
_cell_length_b 19.7693(12)
_cell_length_c 9.9674(5)
_cell_measurement_reflns_used 32853
_cell_measurement_temperature 193
_cell_measurement_theta_max 27.48
_cell_measurement_theta_min 3.00
_cell_volume 5358.5(5)
_computing_cell_refinement
;
RAPID-AUTO (Rigaku, 2006)
;
_computing_data_collection
;
RAPID-AUTO (Rigaku, 2006)
;
_computing_data_reduction
;
RAPID-AUTO (Rigaku, 2006)
;
_computing_molecular_graphics
;
PLATON (Spek, 2009)
;
_computing_publication_material
;
CrystalStructure (Rigaku, 2016)
;
_computing_structure_refinement
;
SHELXL2014 (Sheldrick, 2015)
;
_computing_structure_solution
;
SIR92 (Altomare <i>et al.</i>, 1993)
;
_diffrn_ambient_temperature 193
_diffrn_detector_area_resol_mean 10.000
_diffrn_measured_fraction_theta_full 0.998
_diffrn_measured_fraction_theta_max 0.996
_diffrn_measurement_device_type 'Rigaku R-AXIS RAPID'
_diffrn_measurement_method \w
_diffrn_radiation_type 'Mo K\a'
_diffrn_radiation_wavelength 0.71075
_diffrn_reflns_av_R_equivalents 0.0829
_diffrn_reflns_limit_h_max 33
_diffrn_reflns_limit_h_min -35
_diffrn_reflns_limit_k_max 25
_diffrn_reflns_limit_k_min -25
_diffrn_reflns_limit_l_max 12
_diffrn_reflns_limit_l_min -12
_diffrn_reflns_number 51154
_diffrn_reflns_theta_full 25.242
_diffrn_reflns_theta_max 27.484
_diffrn_reflns_theta_min 2.996
_diffrn_standards_number 0
_exptl_absorpt_coefficient_mu 0.515
_exptl_absorpt_correction_T_max 0.950
_exptl_absorpt_correction_T_min 0.669
_exptl_absorpt_correction_type multi-scan
_exptl_absorpt_process_details
;
(ABSCOR; Higashi, 1995)
;
_exptl_crystal_colour colorless
_exptl_crystal_density_diffrn 1.315
_exptl_crystal_density_method 'not measured'
_exptl_crystal_description block
_exptl_crystal_F_000 2216.00
_exptl_crystal_size_max 0.200
_exptl_crystal_size_mid 0.200
_exptl_crystal_size_min 0.100
_refine_diff_density_max 0.51
_refine_diff_density_min -0.55
_refine_ls_extinction_method none
_refine_ls_goodness_of_fit_ref 1.038
_refine_ls_hydrogen_treatment constr
_refine_ls_number_parameters 713
_refine_ls_number_reflns 12244
_refine_ls_number_restraints 10
_refine_ls_R_factor_all 0.0959
_refine_ls_R_factor_gt 0.0575
_refine_ls_shift/su_max 0.000
_refine_ls_structure_factor_coef Fsqd
_refine_ls_weighting_details 'w = 1/[\s^2^(Fo^2^)+(0.0403P)^2^+4.5060P] where P=(Fo^2^+2Fc^2^)/3'
_refine_ls_weighting_scheme calc
_refine_ls_wR_factor_gt 0.1152
_refine_ls_wR_factor_ref 0.1284
_reflns_number_gt 8421
_reflns_number_total 12244
_reflns_threshold_expression F^2^>2.0\s(F^2^)
_cod_data_source_file is5520sup1.cif
_cod_data_source_block I
_cod_original_sg_symbol_H-M 'P 21/c'
_cod_database_code 2243610

loop_
_space_group_symop_id
_space_group_symop_operation_xyz
1 +X,+Y,+Z
2 -X,1/2+Y,1/2-Z
3 -X,-Y,-Z
4 +X,-1/2-Y,-1/2+Z

loop_
_atom_site_type_symbol
_atom_site_label
_atom_site_fract_x
_atom_site_fract_y
_atom_site_fract_z
_atom_site_U_iso_or_equiv
_atom_site_adp_type
_atom_site_calc_flag
_atom_site_occupancy
_atom_site_disorder_assembly
_atom_site_disorder_group
Zn Zn1 0.5000 0.5000 1.0000 0.02737(11) Uani d 1 . .
Zn Zn2 0.0000 0.5000 0.5000 0.02745(11) Uani d 1 . .
O O3 0.46823(7) 0.41755(9) 0.90263(18) 0.0343(4) Uani d 1 . .
O O4 0.45865(7) 0.56001(9) 0.86625(17) 0.0307(4) Uani d 1 . .
O O5 0.06591(7) 0.50291(10) 0.41611(18) 0.0329(4) Uani d 1 . .
O O6 -0.03477(7) 0.53567(9) 0.32255(18) 0.0304(4) Uani d 1 . .
N N8 0.21836(8) 0.75706(11) 1.0755(2) 0.0303(5) Uani d 1 . .
N N9 0.43981(8) 0.50191(11) 1.1341(2) 0.0302(5) Uani d 1 . .
N N10 0.00979(8) 0.60638(11) 0.5743(2) 0.0308(5) Uani d 1 . .
N N11 0.24217(12) 1.13638(14) 1.3238(3) 0.0608(9) Uani d 1 . .
C C12 0.40705(12) 0.33603(15) 0.6141(3) 0.0412(7) Uani d 1 . .
H H12 0.3861 0.3717 0.5807 0.049 Uiso calc 1 . .
C C13 0.40264(14) 0.27253(17) 0.5561(3) 0.0517(9) Uani d 1 . .
H H13 0.3790 0.2649 0.4824 0.062 Uiso calc 1 . .
C C14 0.43237(13) 0.22048(16) 0.6048(4) 0.0535(9) Uani d 1 . .
H H14 0.4299 0.1772 0.5634 0.064 Uiso calc 1 . .
C C15 0.46578(13) 0.23118(16) 0.7136(4) 0.0526(9) Uani d 1 . .
H H15 0.4858 0.1949 0.7487 0.063 Uiso calc 1 . .
C C16 0.47034(11) 0.29448(15) 0.7719(3) 0.0413(7) Uani d 1 . .
H H16 0.4932 0.3014 0.8477 0.050 Uiso calc 1 . .
C C17 0.44182(10) 0.34795(13) 0.7208(3) 0.0310(6) Uani d 1 . .
C C18 0.45079(10) 0.41676(14) 0.7820(3) 0.0304(6) Uani d 1 . .
C C19 0.44048(10) 0.47457(14) 0.7012(3) 0.0314(6) Uani d 1 . .
H H19 0.4296 0.4675 0.6093 0.038 Uiso calc 1 . .
C C20 0.44503(9) 0.54118(13) 0.7465(3) 0.0274(6) Uani d 1 . .
C C21 0.43292(9) 0.59851(13) 0.6508(3) 0.0264(6) Uani d 1 . .
C C22 0.41197(10) 0.65671(14) 0.6995(3) 0.0328(6) Uani d 1 . .
H H22 0.4040 0.6584 0.7905 0.039 Uiso calc 1 . .
C C23 0.40258(12) 0.71197(15) 0.6173(3) 0.0441(8) Uani d 1 . .
H H23 0.3871 0.7509 0.6505 0.053 Uiso calc 1 . .
C C24 0.41568(14) 0.71056(18) 0.4867(4) 0.0576(10) Uani d 1 . .
H H24 0.4101 0.7491 0.4306 0.069 Uiso calc 1 . .
C C25 0.43677(14) 0.65346(18) 0.4373(3) 0.0541(9) Uani d 1 . .
H H25 0.4457 0.6528 0.3471 0.065 Uiso calc 1 . .
C C26 0.44509(11) 0.59711(16) 0.5176(3) 0.0384(7) Uani d 1 . .
H H26 0.4591 0.5575 0.4823 0.046 Uiso calc 1 . .
C C27 0.13575(10) 0.51169(13) 0.1293(3) 0.0322(6) Uani d 1 . .
H H27 0.1099 0.5097 0.0597 0.039 Uiso calc 1 . .
C C28 0.18406(11) 0.50517(15) 0.0978(3) 0.0389(7) Uani d 1 . .
H H28 0.1911 0.4978 0.0072 0.047 Uiso calc 1 . .
C C29 0.22161(11) 0.50935(16) 0.1968(4) 0.0449(8) Uani d 1 . .
H H29 0.2547 0.5051 0.1749 0.054 Uiso calc 1 . .
C C30 0.21144(11) 0.51977(18) 0.3292(4) 0.0480(8) Uani d 1 . .
H H30 0.2376 0.5236 0.3978 0.058 Uiso calc 1 . .
C C31 0.16317(10) 0.52457(15) 0.3615(3) 0.0374(7) Uani d 1 . .
H H31 0.1563 0.5303 0.4527 0.045 Uiso calc 1 . .
C C32 0.12475(10) 0.52116(13) 0.2621(3) 0.0284(6) Uani d 1 . .
C C33 0.07303(10) 0.52595(13) 0.3015(3) 0.0279(6) Uani d 1 . .
C C34 0.03721(10) 0.55579(14) 0.2102(3) 0.0304(6) Uani d 1 . .
H H34 0.0486 0.5761 0.1320 0.037 Uiso calc 1 . .
C C35 -0.01330(9) 0.55847(13) 0.2236(3) 0.0263(6) Uani d 1 . .
C C36 -0.04605(10) 0.59145(13) 0.1145(3) 0.0283(6) Uani d 1 . .
C C37 -0.09199(10) 0.61582(15) 0.1451(3) 0.0346(6) Uani d 1 . .
H H37 -0.1020 0.6103 0.2336 0.042 Uiso calc 1 . .
C C38 -0.12305(11) 0.64781(15) 0.0484(3) 0.0412(7) Uani d 1 . .
H H38 -0.1540 0.6643 0.0711 0.049 Uiso calc 1 . .
C C39 -0.10916(11) 0.65585(16) -0.0810(3) 0.0439(8) Uani d 1 . .
H H39 -0.1302 0.6784 -0.1470 0.053 Uiso calc 1 . .
C C40 -0.06450(12) 0.63083(16) -0.1134(3) 0.0420(7) Uani d 1 . .
H H40 -0.0551 0.6353 -0.2027 0.050 Uiso calc 1 . .
C C41 -0.03314(10) 0.59917(14) -0.0170(3) 0.0339(6) Uani d 1 . .
H H41 -0.0024 0.5825 -0.0408 0.041 Uiso calc 1 . .
C C42 0.25467(9) 0.70554(13) 1.1048(3) 0.0277(6) Uani d 1 . .
C C43 0.27359(10) 0.66926(14) 1.0018(3) 0.0308(6) Uani d 1 . .
H H43 0.2615 0.6770 0.9111 0.037 Uiso calc 1 . .
C C44 0.31018(10) 0.62179(14) 1.0312(3) 0.0301(6) Uani d 1 . .
H H44 0.3236 0.5981 0.9597 0.036 Uiso calc 1 . .
C C45 0.32775(9) 0.60808(13) 1.1632(3) 0.0268(6) Uani d 1 . .
C C46 0.30764(10) 0.64398(14) 1.2660(3) 0.0310(6) Uani d 1 . .
H H46 0.3188 0.6353 1.3571 0.037 Uiso calc 1 . .
C C47 0.27148(10) 0.69210(14) 1.2365(3) 0.0301(6) Uani d 1 . .
H H47 0.2581 0.7161 1.3076 0.036 Uiso calc 1 . .
C C48 0.17551(9) 0.74194(13) 0.9924(3) 0.0258(5) Uani d 1 . .
C C49 0.15424(10) 0.78918(13) 0.9014(3) 0.0299(6) Uani d 1 . .
H H49 0.1680 0.8332 0.8976 0.036 Uiso calc 1 . .
C C50 0.11354(10) 0.77273(13) 0.8170(3) 0.0307(6) Uani d 1 . .
H H50 0.0997 0.8058 0.7559 0.037 Uiso calc 1 . .
C C51 0.09207(9) 0.70849(13) 0.8189(3) 0.0266(6) Uani d 1 . .
C C52 0.11303(9) 0.66233(13) 0.9123(3) 0.0288(6) Uani d 1 . .
H H52 0.0990 0.6185 0.9170 0.035 Uiso calc 1 . .
C C53 0.15362(10) 0.67833(13) 0.9983(3) 0.0286(6) Uani d 1 . .
H H53 0.1667 0.6459 1.0617 0.034 Uiso calc 1 . .
C C54 0.22980(9) 0.82375(13) 1.1193(3) 0.0267(6) Uani d 1 . .
C C55 0.27766(9) 0.84818(13) 1.1208(3) 0.0287(6) Uani d 1 . .
H H55 0.3027 0.8203 1.0893 0.034 Uiso calc 1 . .
C C56 0.28929(10) 0.91228(14) 1.1673(3) 0.0300(6) Uani d 1 . .
H H56 0.3222 0.9280 1.1662 0.036 Uiso calc 1 . .
C C57 0.25386(10) 0.95476(13) 1.2162(3) 0.0281(6) Uani d 1 . .
C C58 0.20597(10) 0.92973(13) 1.2127(3) 0.0302(6) Uani d 1 . .
H H58 0.1809 0.9576 1.2439 0.036 Uiso calc 1 . .
C C59 0.19376(10) 0.86593(14) 1.1655(3) 0.0295(6) Uani d 1 . .
H H59 0.1607 0.8506 1.1643 0.035 Uiso calc 1 . .
C C60 0.36486(9) 0.55430(13) 1.1920(3) 0.0265(6) Uani d 1 . .
C C61 0.40591(10) 0.55061(13) 1.1191(3) 0.0290(6) Uani d 1 . .
H H61 0.4102 0.5849 1.0544 0.035 Uiso calc 1 . .
C C62 0.43328(11) 0.45340(14) 1.2257(3) 0.0338(6) Uani d 1 . .
H H62 0.4569 0.4181 1.2373 0.041 Uiso calc 1 . .
C C63 0.39405(11) 0.45289(15) 1.3029(3) 0.0381(7) Uani d 1 . .
H H63 0.3905 0.4177 1.3663 0.046 Uiso calc 1 . .
C C64 0.35945(10) 0.50436(15) 1.2875(3) 0.0346(6) Uani d 1 . .
H H64 0.3324 0.5054 1.3418 0.041 Uiso calc 1 . .
C C65 0.05086(10) 0.69018(13) 0.7199(3) 0.0294(6) Uani d 1 . .
C C66 0.04572(9) 0.62529(13) 0.6664(3) 0.0289(6) Uani d 1 . .
H H66 0.0692 0.5922 0.6972 0.035 Uiso calc 1 . .
C C67 -0.02290(11) 0.65327(15) 0.5312(3) 0.0383(7) Uani d 1 . .
H H67 -0.0488 0.6408 0.4665 0.046 Uiso calc 1 . .
C C68 -0.02076(12) 0.71905(16) 0.5767(3) 0.0450(8) Uani d 1 . .
H H68 -0.0444 0.7512 0.5424 0.054 Uiso calc 1 . .
C C69 0.01594(11) 0.73772(15) 0.6722(3) 0.0392(7) Uani d 1 . .
H H69 0.0175 0.7828 0.7056 0.047 Uiso calc 1 . .
C C70 0.26721(11) 1.02246(14) 1.2723(3) 0.0339(6) Uani d 1 . .
C C71 0.23316(13) 1.07453(16) 1.2725(3) 0.0464(8) Uani d 1 . .
H H71 0.2009 1.0657 1.2332 0.056 Uiso calc 1 . .
C C72 0.28771(15) 1.14791(19) 1.3772(4) 0.0627(11) Uani d 1 . .
H H72 0.2950 1.1912 1.4152 0.075 Uiso calc 1 . .
C C73 0.32479(14) 1.10082(18) 1.3806(4) 0.0545(9) Uani d 1 . .
H H73 0.3569 1.1117 1.4184 0.065 Uiso calc 1 . .
C C74 0.31441(12) 1.03756(16) 1.3278(3) 0.0418(7) Uani d 1 . .
H H74 0.3395 1.0042 1.3294 0.050 Uiso calc 1 . .
O O7A 0.30876(19) 0.3309(4) 0.3809(5) 0.0718(15) Uani d 0.631(7) A 1
C C75A 0.2656(4) 0.3526(8) 0.4433(8) 0.071(2) Uani d 0.631(7) A 1
H H75A 0.2644 0.4026 0.4491 0.085 Uiso calc 0.631(7) A 1
H H75B 0.2651 0.3335 0.5350 0.085 Uiso calc 0.631(7) A 1
C C76A 0.2224(4) 0.3257(8) 0.3513(9) 0.071(2) Uani d 0.631(7) A 1
H H76A 0.2103 0.2824 0.3859 0.085 Uiso calc 0.631(7) A 1
H H76B 0.1949 0.3587 0.3443 0.085 Uiso calc 0.631(7) A 1
C C77A 0.2426(3) 0.3159(7) 0.2184(9) 0.064(2) Uani d 0.631(7) A 1
H H77A 0.2273 0.3479 0.1511 0.076 Uiso calc 0.631(7) A 1
H H77B 0.2366 0.2692 0.1854 0.076 Uiso calc 0.631(7) A 1
C C78A 0.2966(4) 0.3293(12) 0.2427(12) 0.072(3) Uani d 0.631(7) A 1
H H78A 0.3154 0.2932 0.2010 0.087 Uiso calc 0.631(7) A 1
H H78B 0.3049 0.3731 0.2020 0.087 Uiso calc 0.631(7) A 1
O O7B 0.3004(4) 0.3737(6) 0.3829(10) 0.0718(15) Uani d 0.369(7) A 2
C C75B 0.2723(7) 0.3464(15) 0.4837(14) 0.071(2) Uani d 0.369(7) A 2
H H75C 0.2667 0.3807 0.5533 0.085 Uiso calc 0.369(7) A 2
H H75D 0.2890 0.3067 0.5274 0.085 Uiso calc 0.369(7) A 2
C C76B 0.2240(7) 0.3260(16) 0.4069(17) 0.071(2) Uani d 0.369(7) A 2
H H76C 0.2128 0.2816 0.4389 0.085 Uiso calc 0.369(7) A 2
H H76D 0.1982 0.3601 0.4196 0.085 Uiso calc 0.369(7) A 2
C C77B 0.2343(7) 0.3219(14) 0.2619(18) 0.064(2) Uani d 0.369(7) A 2
H H77C 0.2140 0.3549 0.2071 0.076 Uiso calc 0.369(7) A 2
H H77D 0.2276 0.2759 0.2257 0.076 Uiso calc 0.369(7) A 2
C C78B 0.2879(8) 0.339(2) 0.263(2) 0.072(3) Uani d 0.369(7) A 2
H H78C 0.3077 0.2970 0.2592 0.087 Uiso calc 0.369(7) A 2
H H78D 0.2940 0.3674 0.1845 0.087 Uiso calc 0.369(7) A 2

loop_
_atom_site_aniso_label
_atom_site_aniso_U_11
_atom_site_aniso_U_22
_atom_site_aniso_U_33
_atom_site_aniso_U_12
_atom_site_aniso_U_13
_atom_site_aniso_U_23
Zn1 0.0355(2) 0.0210(2) 0.0252(2) 0.00777(19) -0.00072(18) -0.00111(18)
Zn2 0.0287(2) 0.0261(2) 0.0277(2) -0.00193(19) 0.00256(18) 0.00102(19)
O3 0.0497(12) 0.0221(10) 0.0298(10) 0.0016(9) -0.0045(9) 0.0008(8)
O4 0.0418(11) 0.0241(10) 0.0253(9) 0.0101(8) -0.0045(8) -0.0023(8)
O5 0.0307(9) 0.0352(11) 0.0329(10) -0.0002(9) 0.0039(8) 0.0035(9)
O6 0.0299(10) 0.0306(11) 0.0306(10) -0.0008(8) 0.0020(8) 0.0031(8)
N8 0.0307(12) 0.0192(11) 0.0399(13) 0.0023(9) -0.0033(10) -0.0039(10)
N9 0.0360(12) 0.0222(11) 0.0322(11) 0.0076(10) 0.0006(10) -0.0010(10)
N10 0.0322(12) 0.0273(12) 0.0323(12) -0.0003(10) -0.0010(10) -0.0013(10)
N11 0.067(2) 0.0284(15) 0.090(2) -0.0033(14) 0.0235(18) -0.0145(15)
C12 0.0544(19) 0.0268(16) 0.0416(17) -0.0041(14) -0.0021(15) 0.0012(13)
C13 0.073(2) 0.0350(18) 0.0444(18) -0.0114(17) -0.0111(18) -0.0035(15)
C14 0.071(2) 0.0231(16) 0.066(2) -0.0053(16) 0.004(2) -0.0109(16)
C15 0.053(2) 0.0221(16) 0.081(3) 0.0039(14) -0.0039(19) -0.0039(16)
C16 0.0415(17) 0.0243(15) 0.0567(19) -0.0017(13) -0.0043(15) -0.0005(14)
C17 0.0374(15) 0.0202(13) 0.0356(15) -0.0025(11) 0.0043(13) 0.0009(11)
C18 0.0338(14) 0.0231(14) 0.0342(15) 0.0035(11) 0.0025(12) -0.0015(11)
C19 0.0411(16) 0.0254(14) 0.0266(13) 0.0020(12) -0.0038(12) 0.0004(11)
C20 0.0274(13) 0.0245(14) 0.0305(14) 0.0025(11) 0.0034(12) 0.0017(11)
C21 0.0262(13) 0.0228(13) 0.0295(13) -0.0024(11) -0.0016(11) 0.0023(11)
C22 0.0366(15) 0.0253(15) 0.0355(15) 0.0009(12) -0.0028(13) 0.0019(12)
C23 0.0529(19) 0.0234(16) 0.053(2) 0.0018(14) -0.0120(16) 0.0046(14)
C24 0.081(3) 0.0334(19) 0.055(2) -0.0125(18) -0.0185(19) 0.0205(16)
C25 0.081(3) 0.049(2) 0.0326(16) -0.0166(19) 0.0001(17) 0.0128(15)
C26 0.0490(18) 0.0347(17) 0.0319(15) -0.0063(14) 0.0062(14) 0.0018(13)
C27 0.0342(14) 0.0247(15) 0.0379(15) 0.0009(11) 0.0036(13) 0.0044(11)
C28 0.0400(16) 0.0296(16) 0.0489(17) -0.0017(13) 0.0153(14) 0.0032(14)
C29 0.0298(15) 0.0380(19) 0.068(2) -0.0031(13) 0.0109(15) 0.0005(16)
C30 0.0321(16) 0.055(2) 0.056(2) -0.0032(14) -0.0022(15) -0.0050(16)
C31 0.0328(15) 0.0380(16) 0.0413(16) -0.0035(13) 0.0032(13) -0.0050(13)
C32 0.0307(14) 0.0156(12) 0.0391(15) -0.0025(10) 0.0049(12) -0.0001(11)
C33 0.0295(13) 0.0178(12) 0.0368(15) -0.0039(11) 0.0051(12) -0.0026(11)
C34 0.0327(14) 0.0256(14) 0.0334(14) -0.0008(11) 0.0054(12) 0.0033(12)
C35 0.0320(14) 0.0167(13) 0.0300(13) -0.0020(11) 0.0006(12) -0.0043(10)
C36 0.0295(14) 0.0232(14) 0.0318(14) -0.0053(11) 0.0012(12) -0.0001(11)
C37 0.0314(14) 0.0339(16) 0.0383(16) -0.0019(12) 0.0017(13) -0.0002(13)
C38 0.0332(15) 0.0336(17) 0.0556(19) 0.0014(13) -0.0032(14) 0.0022(15)
C39 0.0430(18) 0.0367(18) 0.0492(19) -0.0061(14) -0.0122(15) 0.0082(15)
C40 0.0480(18) 0.0399(18) 0.0367(16) -0.0104(15) -0.0043(14) 0.0057(14)
C41 0.0343(15) 0.0317(16) 0.0355(15) -0.0058(12) 0.0014(13) -0.0025(12)
C42 0.0265(13) 0.0207(13) 0.0361(14) 0.0010(11) 0.0034(12) -0.0017(11)
C43 0.0388(15) 0.0255(14) 0.0277(13) 0.0045(12) 0.0005(12) 0.0008(11)
C44 0.0340(14) 0.0279(14) 0.0287(14) 0.0034(12) 0.0051(12) -0.0032(11)
C45 0.0279(13) 0.0227(13) 0.0304(14) 0.0008(11) 0.0056(11) 0.0013(11)
C46 0.0369(15) 0.0292(15) 0.0271(14) 0.0040(12) 0.0038(12) 0.0019(11)
C47 0.0337(14) 0.0272(15) 0.0299(14) 0.0033(12) 0.0064(12) -0.0047(11)
C48 0.0262(13) 0.0212(13) 0.0302(13) 0.0013(10) 0.0030(11) -0.0031(11)
C49 0.0310(14) 0.0212(14) 0.0374(15) -0.0029(11) 0.0015(12) -0.0013(11)
C50 0.0348(15) 0.0221(14) 0.0353(15) 0.0035(11) 0.0033(12) 0.0022(11)
C51 0.0292(13) 0.0200(13) 0.0310(14) 0.0008(11) 0.0040(12) -0.0025(11)
C52 0.0314(14) 0.0201(13) 0.0353(14) -0.0024(11) 0.0049(12) -0.0002(11)
C53 0.0325(14) 0.0215(13) 0.0316(14) 0.0030(11) 0.0020(12) 0.0006(11)
C54 0.0301(13) 0.0211(13) 0.0286(13) 0.0002(11) 0.0007(11) -0.0005(11)
C55 0.0285(13) 0.0243(14) 0.0337(14) 0.0040(11) 0.0046(12) -0.0004(11)
C56 0.0280(13) 0.0277(14) 0.0341(14) -0.0045(11) 0.0022(12) 0.0050(12)
C57 0.0334(14) 0.0225(13) 0.0284(13) -0.0005(11) 0.0026(12) 0.0011(11)
C58 0.0323(14) 0.0246(14) 0.0339(14) 0.0021(11) 0.0050(12) -0.0044(11)
C59 0.0268(13) 0.0284(15) 0.0337(14) -0.0006(11) 0.0053(12) -0.0018(12)
C60 0.0313(14) 0.0205(13) 0.0275(13) 0.0018(11) 0.0016(11) -0.0017(11)
C61 0.0376(15) 0.0209(13) 0.0284(13) 0.0053(11) 0.0022(12) 0.0022(11)
C62 0.0401(16) 0.0202(14) 0.0405(16) 0.0057(12) 0.0001(14) 0.0024(12)
C63 0.0456(17) 0.0266(15) 0.0420(16) 0.0023(13) 0.0023(14) 0.0117(13)
C64 0.0341(14) 0.0344(16) 0.0357(14) 0.0010(13) 0.0059(12) 0.0054(13)
C65 0.0300(14) 0.0244(14) 0.0337(14) -0.0002(11) 0.0034(12) 0.0008(11)
C66 0.0272(13) 0.0219(13) 0.0373(15) 0.0023(11) -0.0001(12) -0.0001(11)
C67 0.0368(16) 0.0352(17) 0.0406(16) 0.0012(13) -0.0108(13) 0.0003(13)
C68 0.0470(18) 0.0313(17) 0.0537(19) 0.0099(14) -0.0152(16) -0.0001(14)
C69 0.0416(16) 0.0251(15) 0.0491(18) 0.0034(13) -0.0075(14) -0.0033(13)
C70 0.0418(16) 0.0258(14) 0.0351(15) -0.0057(12) 0.0084(13) -0.0010(12)
C71 0.0488(18) 0.0295(17) 0.062(2) -0.0036(14) 0.0134(17) -0.0065(15)
C72 0.076(3) 0.037(2) 0.079(3) -0.0200(19) 0.024(2) -0.0221(19)
C73 0.058(2) 0.044(2) 0.062(2) -0.0194(17) 0.0076(18) -0.0151(17)
C74 0.0472(18) 0.0316(17) 0.0469(18) -0.0088(14) 0.0066(15) -0.0037(14)
O7A 0.065(2) 0.092(5) 0.057(2) -0.002(3) -0.0053(19) 0.006(3)
C75A 0.098(5) 0.070(4) 0.045(5) 0.005(4) 0.003(5) 0.015(5)
C76A 0.072(3) 0.078(4) 0.066(8) -0.009(3) 0.023(5) -0.012(8)
C77A 0.064(5) 0.057(4) 0.069(7) 0.002(3) 0.005(4) -0.013(5)
C78A 0.070(5) 0.080(8) 0.067(5) 0.015(6) 0.007(3) -0.005(4)
O7B 0.065(2) 0.092(5) 0.057(2) -0.002(3) -0.0053(19) 0.006(3)
C75B 0.098(5) 0.070(4) 0.045(5) 0.005(4) 0.003(5) 0.015(5)
C76B 0.072(3) 0.078(4) 0.066(8) -0.009(3) 0.023(5) -0.012(8)
C77B 0.064(5) 0.057(4) 0.069(7) 0.002(3) 0.005(4) -0.013(5)
C78B 0.070(5) 0.080(8) 0.067(5) 0.015(6) 0.007(3) -0.005(4)

loop_
_atom_type_symbol
_atom_type_description
_atom_type_scat_dispersion_real
_atom_type_scat_dispersion_imag
_atom_type_scat_source
C C 0.0033 0.0016
;
International Tables for Crystallography
(Vol. C, Tables 4.2.6.8 and 6.1.1.4)
;
H H 0.0000 0.0000
;
International Tables for Crystallography
(Vol. C, Table 6.1.1.4)
;
N N 0.0061 0.0033
;
International Tables for Crystallography
(Vol. C, Tables 4.2.6.8 and 6.1.1.4)
;
O O 0.0106 0.0060
;
International Tables for Crystallography
(Vol. C, Tables 4.2.6.8 and 6.1.1.4)
;
Zn Zn 0.2839 1.4301
;
International Tables for Crystallography
(Vol. C, Tables 4.2.6.8 and 6.1.1.4)
;

loop_
_geom_angle_atom_site_label_1
_geom_angle_atom_site_label_2
_geom_angle_atom_site_label_3
_geom_angle_site_symmetry_1
_geom_angle_site_symmetry_3
_geom_angle
_geom_angle_publ_flag
O3 Zn1 O3 3_667 . 180.0 ?
O3 Zn1 O4 3_667 . 92.14(8) ?
O3 Zn1 O4 . . 87.87(8) ?
O3 Zn1 O4 3_667 3_667 87.86(8) ?
O3 Zn1 O4 . 3_667 92.14(8) ?
O4 Zn1 O4 . 3_667 180.0 ?
O3 Zn1 N9 3_667 3_667 89.62(8) ?
O3 Zn1 N9 . 3_667 90.38(8) ?
O4 Zn1 N9 . 3_667 90.77(8) ?
O4 Zn1 N9 3_667 3_667 89.23(8) ?
O3 Zn1 N9 3_667 . 90.38(8) ?
O3 Zn1 N9 . . 89.62(8) ?
O4 Zn1 N9 . . 89.23(8) ?
O4 Zn1 N9 3_667 . 90.77(8) ?
N9 Zn1 N9 3_667 . 180.00(7) ?
O5 Zn2 O5 . 3_566 180.0 ?
O5 Zn2 O6 . 3_566 90.08(7) ?
O5 Zn2 O6 3_566 3_566 89.92(7) ?
O5 Zn2 O6 . . 89.92(7) ?
O5 Zn2 O6 3_566 . 90.08(7) ?
O6 Zn2 O6 3_566 . 180.0 ?
O5 Zn2 N10 . . 91.34(8) ?
O5 Zn2 N10 3_566 . 88.66(8) ?
O6 Zn2 N10 3_566 . 90.18(8) ?
O6 Zn2 N10 . . 89.82(8) ?
O5 Zn2 N10 . 3_566 88.66(8) ?
O5 Zn2 N10 3_566 3_566 91.34(8) ?
O6 Zn2 N10 3_566 3_566 89.82(8) ?
O6 Zn2 N10 . 3_566 90.18(8) ?
N10 Zn2 N10 . 3_566 180.0 ?
C18 O3 Zn1 . . 125.10(17) ?
C20 O4 Zn1 . . 122.82(16) ?
C33 O5 Zn2 . . 125.89(18) ?
C35 O6 Zn2 . . 125.35(17) ?
C48 N8 C54 . . 122.0(2) ?
C48 N8 C42 . . 119.7(2) ?
C54 N8 C42 . . 117.8(2) ?
C61 N9 C62 . . 117.5(2) ?
C61 N9 Zn1 . . 119.27(18) ?
C62 N9 Zn1 . . 123.11(18) ?
C67 N10 C66 . . 117.4(2) ?
C67 N10 Zn2 . . 119.21(19) ?
C66 N10 Zn2 . . 123.32(18) ?
C72 N11 C71 . . 116.5(3) ?
C13 C12 C17 . . 120.4(3) ?
C13 C12 H12 . . 119.8 ?
C17 C12 H12 . . 119.8 ?
C14 C13 C12 . . 120.2(3) ?
C14 C13 H13 . . 119.9 ?
C12 C13 H13 . . 119.9 ?
C13 C14 C15 . . 119.9(3) ?
C13 C14 H14 . . 120.1 ?
C15 C14 H14 . . 120.1 ?
C14 C15 C16 . . 120.2(3) ?
C14 C15 H15 . . 119.9 ?
C16 C15 H15 . . 119.9 ?
C15 C16 C17 . . 120.5(3) ?
C15 C16 H16 . . 119.7 ?
C17 C16 H16 . . 119.7 ?
C16 C17 C12 . . 118.8(3) ?
C16 C17 C18 . . 118.2(3) ?
C12 C17 C18 . . 123.0(3) ?
O3 C18 C19 . . 125.3(3) ?
O3 C18 C17 . . 115.9(2) ?
C19 C18 C17 . . 118.8(2) ?
C20 C19 C18 . . 124.8(2) ?
C20 C19 H19 . . 117.6 ?
C18 C19 H19 . . 117.6 ?
O4 C20 C19 . . 126.1(2) ?
O4 C20 C21 . . 114.0(2) ?
C19 C20 C21 . . 119.9(2) ?
C22 C21 C26 . . 119.0(3) ?
C22 C21 C20 . . 118.6(2) ?
C26 C21 C20 . . 122.2(2) ?
C23 C22 C21 . . 120.7(3) ?
C23 C22 H22 . . 119.6 ?
C21 C22 H22 . . 119.6 ?
C22 C23 C24 . . 119.7(3) ?
C22 C23 H23 . . 120.1 ?
C24 C23 H23 . . 120.1 ?
C25 C24 C23 . . 120.2(3) ?
C25 C24 H24 . . 119.9 ?
C23 C24 H24 . . 119.9 ?
C24 C25 C26 . . 120.6(3) ?
C24 C25 H25 . . 119.7 ?
C26 C25 H25 . . 119.7 ?
C25 C26 C21 . . 119.7(3) ?
C25 C26 H26 . . 120.1 ?
C21 C26 H26 . . 120.1 ?
C28 C27 C32 . . 120.6(3) ?
C28 C27 H27 . . 119.7 ?
C32 C27 H27 . . 119.7 ?
C29 C28 C27 . . 120.2(3) ?
C29 C28 H28 . . 119.9 ?
C27 C28 H28 . . 119.9 ?
C28 C29 C30 . . 120.0(3) ?
C28 C29 H29 . . 120.0 ?
C30 C29 H29 . . 120.0 ?
C31 C30 C29 . . 119.9(3) ?
C31 C30 H30 . . 120.0 ?
C29 C30 H30 . . 120.0 ?
C30 C31 C32 . . 120.7(3) ?
C30 C31 H31 . . 119.7 ?
C32 C31 H31 . . 119.7 ?
C31 C32 C27 . . 118.5(2) ?
C31 C32 C33 . . 119.0(2) ?
C27 C32 C33 . . 122.5(3) ?
O5 C33 C34 . . 125.9(2) ?
O5 C33 C32 . . 115.6(2) ?
C34 C33 C32 . . 118.4(2) ?
C35 C34 C33 . . 126.4(2) ?
C35 C34 H34 . . 116.8 ?
C33 C34 H34 . . 116.8 ?
O6 C35 C34 . . 125.5(2) ?
O6 C35 C36 . . 115.6(2) ?
C34 C35 C36 . . 118.9(2) ?
C41 C36 C37 . . 117.8(3) ?
C41 C36 C35 . . 123.3(2) ?
C37 C36 C35 . . 118.9(2) ?
C38 C37 C36 . . 121.0(3) ?
C38 C37 H37 . . 119.5 ?
C36 C37 H37 . . 119.5 ?
C39 C38 C37 . . 120.3(3) ?
C39 C38 H38 . . 119.9 ?
C37 C38 H38 . . 119.9 ?
C40 C39 C38 . . 119.4(3) ?
C40 C39 H39 . . 120.3 ?
C38 C39 H39 . . 120.3 ?
C39 C40 C41 . . 120.6(3) ?
C39 C40 H40 . . 119.7 ?
C41 C40 H40 . . 119.7 ?
C40 C41 C36 . . 121.0(3) ?
C40 C41 H41 . . 119.5 ?
C36 C41 H41 . . 119.5 ?
C47 C42 C43 . . 119.3(2) ?
C47 C42 N8 . . 120.1(2) ?
C43 C42 N8 . . 120.6(2) ?
C44 C43 C42 . . 120.0(3) ?
C44 C43 H43 . . 120.0 ?
C42 C43 H43 . . 120.0 ?
C43 C44 C45 . . 121.4(2) ?
C43 C44 H44 . . 119.3 ?
C45 C44 H44 . . 119.3 ?
C44 C45 C46 . . 118.0(2) ?
C44 C45 C60 . . 120.1(2) ?
C46 C45 C60 . . 121.8(2) ?
C47 C46 C45 . . 120.6(2) ?
C47 C46 H46 . . 119.7 ?
C45 C46 H46 . . 119.7 ?
C42 C47 C46 . . 120.7(2) ?
C42 C47 H47 . . 119.7 ?
C46 C47 H47 . . 119.7 ?
C53 C48 C49 . . 118.2(2) ?
C53 C48 N8 . . 120.3(2) ?
C49 C48 N8 . . 121.5(2) ?
C50 C49 C48 . . 120.8(2) ?
C50 C49 H49 . . 119.6 ?
C48 C49 H49 . . 119.6 ?
C49 C50 C51 . . 121.6(3) ?
C49 C50 H50 . . 119.2 ?
C51 C50 H50 . . 119.2 ?
C52 C51 C50 . . 117.0(2) ?
C52 C51 C65 . . 122.3(2) ?
C50 C51 C65 . . 120.6(2) ?
C53 C52 C51 . . 122.0(2) ?
C53 C52 H52 . . 119.0 ?
C51 C52 H52 . . 119.0 ?
C52 C53 C48 . . 120.3(2) ?
C52 C53 H53 . . 119.8 ?
C48 C53 H53 . . 119.8 ?
C55 C54 C59 . . 118.3(2) ?
C55 C54 N8 . . 120.7(2) ?
C59 C54 N8 . . 121.0(2) ?
C56 C55 C54 . . 120.9(2) ?
C56 C55 H55 . . 119.6 ?
C54 C55 H55 . . 119.6 ?
C55 C56 C57 . . 121.5(2) ?
C55 C56 H56 . . 119.2 ?
C57 C56 H56 . . 119.2 ?
C58 C57 C56 . . 116.8(2) ?
C58 C57 C70 . . 122.0(2) ?
C56 C57 C70 . . 121.2(2) ?
C59 C58 C57 . . 122.2(2) ?
C59 C58 H58 . . 118.9 ?
C57 C58 H58 . . 118.9 ?
C58 C59 C54 . . 120.2(2) ?
C58 C59 H59 . . 119.9 ?
C54 C59 H59 . . 119.9 ?
C61 C60 C64 . . 117.2(2) ?
C61 C60 C45 . . 120.3(2) ?
C64 C60 C45 . . 122.4(2) ?
N9 C61 C60 . . 124.2(2) ?
N9 C61 H61 . . 117.9 ?
C60 C61 H61 . . 117.9 ?
N9 C62 C63 . . 122.7(3) ?
N9 C62 H62 . . 118.7 ?
C63 C62 H62 . . 118.7 ?
C62 C63 C64 . . 119.2(3) ?
C62 C63 H63 . . 120.4 ?
C64 C63 H63 . . 120.4 ?
C60 C64 C63 . . 119.2(2) ?
C60 C64 H64 . . 120.4 ?
C63 C64 H64 . . 120.4 ?
C66 C65 C69 . . 116.5(3) ?
C66 C65 C51 . . 121.9(2) ?
C69 C65 C51 . . 121.6(2) ?
N10 C66 C65 . . 124.4(2) ?
N10 C66 H66 . . 117.8 ?
C65 C66 H66 . . 117.8 ?
N10 C67 C68 . . 122.8(3) ?
N10 C67 H67 . . 118.6 ?
C68 C67 H67 . . 118.6 ?
C69 C68 C67 . . 119.4(3) ?
C69 C68 H68 . . 120.3 ?
C67 C68 H68 . . 120.3 ?
C68 C69 C65 . . 119.6(3) ?
C68 C69 H69 . . 120.2 ?
C65 C69 H69 . . 120.2 ?
C71 C70 C74 . . 116.0(3) ?
C71 C70 C57 . . 121.7(3) ?
C74 C70 C57 . . 122.3(3) ?
N11 C71 C70 . . 125.1(3) ?
N11 C71 H71 . . 117.4 ?
C70 C71 H71 . . 117.4 ?
N11 C72 C73 . . 123.7(3) ?
N11 C72 H72 . . 118.1 ?
C73 C72 H72 . . 118.1 ?
C72 C73 C74 . . 118.5(3) ?
C72 C73 H73 . . 120.7 ?
C74 C73 H73 . . 120.7 ?
C73 C74 C70 . . 120.1(3) ?
C73 C74 H74 . . 119.9 ?
C70 C74 H74 . . 119.9 ?
C78A O7A C75A . . 107.2(7) ?
O7A C75A C76A . . 104.8(8) ?
O7A C75A H75A . . 110.8 ?
C76A C75A H75A . . 110.8 ?
O7A C75A H75B . . 110.8 ?
C76A C75A H75B . . 110.8 ?
H75A C75A H75B . . 108.9 ?
C77A C76A C75A . . 104.7(6) ?
C77A C76A H76A . . 110.8 ?
C75A C76A H76A . . 110.8 ?
C77A C76A H76B . . 110.8 ?
C75A C76A H76B . . 110.8 ?
H76A C76A H76B . . 108.9 ?
C76A C77A C78A . . 105.3(7) ?
C76A C77A H77A . . 110.7 ?
C78A C77A H77A . . 110.7 ?
C76A C77A H77B . . 110.7 ?
C78A C77A H77B . . 110.7 ?
H77A C77A H77B . . 108.8 ?
O7A C78A C77A . . 108.5(8) ?
O7A C78A H78A . . 110.0 ?
C77A C78A H78A . . 110.0 ?
O7A C78A H78B . . 110.0 ?
C77A C78A H78B . . 110.0 ?
H78A C78A H78B . . 108.4 ?
C78B O7B C75B . . 108.0(16) ?
O7B C75B C76B . . 103.9(11) ?
O7B C75B H75C . . 111.0 ?
C76B C75B H75C . . 111.0 ?
O7B C75B H75D . . 111.0 ?
C76B C75B H75D . . 111.0 ?
H75C C75B H75D . . 109.0 ?
C77B C76B C75B . . 106.1(11) ?
C77B C76B H76C . . 110.5 ?
C75B C76B H76C . . 110.5 ?
C77B C76B H76D . . 110.5 ?
C75B C76B H76D . . 110.5 ?
H76C C76B H76D . . 108.7 ?
C76B C77B C78B . . 103.9(12) ?
C76B C77B H77C . . 111.0 ?
C78B C77B H77C . . 111.0 ?
C76B C77B H77D . . 111.0 ?
C78B C77B H77D . . 111.0 ?
H77C C77B H77D . . 109.0 ?
O7B C78B C77B . . 106.7(12) ?
O7B C78B H78C . . 110.4 ?
C77B C78B H78C . . 110.4 ?
O7B C78B H78D . . 110.4 ?
C77B C78B H78D . . 110.4 ?
H78C C78B H78D . . 108.6 ?

loop_
_geom_bond_atom_site_label_1
_geom_bond_atom_site_label_2
_geom_bond_site_symmetry_2
_geom_bond_distance
_geom_bond_publ_flag
Zn1 O3 3_667 2.0528(19) ?
Zn1 O3 . 2.0529(19) ?
Zn1 O4 . 2.0531(18) ?
Zn1 O4 3_667 2.0531(18) ?
Zn1 N9 3_667 2.199(2) ?
Zn1 N9 . 2.199(2) ?
Zn2 O5 . 2.0440(17) ?
Zn2 O5 3_566 2.0440(17) ?
Zn2 O6 3_566 2.0628(18) ?
Zn2 O6 . 2.0629(18) ?
Zn2 N10 . 2.238(2) ?
Zn2 N10 3_566 2.238(2) ?
O3 C18 . 1.257(3) ?
O4 C20 . 1.276(3) ?
O5 C33 . 1.260(3) ?
O6 C35 . 1.270(3) ?
N8 C48 . 1.409(3) ?
N8 C54 . 1.416(3) ?
N8 C42 . 1.434(3) ?
N9 C61 . 1.335(3) ?
N9 C62 . 1.346(3) ?
N10 C67 . 1.333(4) ?
N10 C66 . 1.341(3) ?
N11 C72 . 1.331(5) ?
N11 C71 . 1.340(4) ?
C12 C13 . 1.383(4) ?
C12 C17 . 1.387(4) ?
C12 H12 . 0.9500 ?
C13 C14 . 1.374(5) ?
C13 H13 . 0.9500 ?
C14 C15 . 1.376(5) ?
C14 H14 . 0.9500 ?
C15 C16 . 1.381(4) ?
C15 H15 . 0.9500 ?
C16 C17 . 1.385(4) ?
C16 H16 . 0.9500 ?
C17 C18 . 1.503(4) ?
C18 C19 . 1.413(4) ?
C19 C20 . 1.395(4) ?
C19 H19 . 0.9500 ?
C20 C21 . 1.501(4) ?
C21 C22 . 1.390(4) ?
C21 C26 . 1.395(4) ?
C22 C23 . 1.377(4) ?
C22 H22 . 0.9500 ?
C23 C24 . 1.377(5) ?
C23 H23 . 0.9500 ?
C24 C25 . 1.376(5) ?
C24 H24 . 0.9500 ?
C25 C26 . 1.380(4) ?
C25 H25 . 0.9500 ?
C26 H26 . 0.9500 ?
C27 C28 . 1.385(4) ?
C27 C32 . 1.394(4) ?
C27 H27 . 0.9500 ?
C28 C29 . 1.366(4) ?
C28 H28 . 0.9500 ?
C29 C30 . 1.386(5) ?
C29 H29 . 0.9500 ?
C30 C31 . 1.384(4) ?
C30 H30 . 0.9500 ?
C31 C32 . 1.385(4) ?
C31 H31 . 0.9500 ?
C32 C33 . 1.498(4) ?
C33 C34 . 1.410(4) ?
C34 C35 . 1.396(4) ?
C34 H34 . 0.9500 ?
C35 C36 . 1.500(4) ?
C36 C41 . 1.392(4) ?
C36 C37 . 1.399(4) ?
C37 C38 . 1.384(4) ?
C37 H37 . 0.9500 ?
C38 C39 . 1.383(4) ?
C38 H38 . 0.9500 ?
C39 C40 . 1.377(4) ?
C39 H39 . 0.9500 ?
C40 C41 . 1.384(4) ?
C40 H40 . 0.9500 ?
C41 H41 . 0.9500 ?
C42 C47 . 1.381(4) ?
C42 C43 . 1.386(4) ?
C43 C44 . 1.384(4) ?
C43 H43 . 0.9500 ?
C44 C45 . 1.390(4) ?
C44 H44 . 0.9500 ?
C45 C46 . 1.395(3) ?
C45 C60 . 1.480(4) ?
C46 C47 . 1.385(4) ?
C46 H46 . 0.9500 ?
C47 H47 . 0.9500 ?
C48 C53 . 1.395(4) ?
C48 C49 . 1.396(4) ?
C49 C50 . 1.377(4) ?
C49 H49 . 0.9500 ?
C50 C51 . 1.399(4) ?
C50 H50 . 0.9500 ?
C51 C52 . 1.393(4) ?
C51 C65 . 1.480(4) ?
C52 C53 . 1.381(4) ?
C52 H52 . 0.9500 ?
C53 H53 . 0.9500 ?
C54 C55 . 1.391(4) ?
C54 C59 . 1.395(4) ?
C55 C56 . 1.378(4) ?
C55 H55 . 0.9500 ?
C56 C57 . 1.397(4) ?
C56 H56 . 0.9500 ?
C57 C58 . 1.395(4) ?
C57 C70 . 1.485(4) ?
C58 C59 . 1.378(4) ?
C58 H58 . 0.9500 ?
C59 H59 . 0.9500 ?
C60 C61 . 1.385(4) ?
C60 C64 . 1.388(4) ?
C61 H61 . 0.9500 ?
C62 C63 . 1.367(4) ?
C62 H62 . 0.9500 ?
C63 C64 . 1.388(4) ?
C63 H63 . 0.9500 ?
C64 H64 . 0.9500 ?
C65 C66 . 1.392(4) ?
C65 C69 . 1.394(4) ?
C66 H66 . 0.9500 ?
C67 C68 . 1.377(4) ?
C67 H67 . 0.9500 ?
C68 C69 . 1.376(4) ?
C68 H68 . 0.9500 ?
C69 H69 . 0.9500 ?
C70 C71 . 1.387(4) ?
C70 C74 . 1.393(4) ?
C71 H71 . 0.9500 ?
C72 C73 . 1.373(5) ?
C72 H72 . 0.9500 ?
C73 C74 . 1.377(4) ?
C73 H73 . 0.9500 ?
C74 H74 . 0.9500 ?
O7A C78A . 1.391(12) ?
O7A C75A . 1.441(11) ?
C75A C76A . 1.529(9) ?
C75A H75A . 0.9900 ?
C75A H75B . 0.9900 ?
C76A C77A . 1.489(8) ?
C76A H76A . 0.9900 ?
C76A H76B . 0.9900 ?
C77A C78A . 1.496(9) ?
C77A H77A . 0.9900 ?
C77A H77B . 0.9900 ?
C78A H78A . 0.9900 ?
C78A H78B . 0.9900 ?
O7B C78B . 1.399(15) ?
O7B C75B . 1.418(14) ?
C75B C76B . 1.525(14) ?
C75B H75C . 0.9900 ?
C75B H75D . 0.9900 ?
C76B C77B . 1.496(13) ?
C76B H76C . 0.9900 ?
C76B H76D . 0.9900 ?
C77B C78B . 1.500(14) ?
C77B H77C . 0.9900 ?
C77B H77D . 0.9900 ?
C78B H78C . 0.9900 ?
C78B H78D . 0.9900 ?

loop_
_geom_hbond_atom_site_label_D
_geom_hbond_atom_site_label_H
_geom_hbond_atom_site_label_A
_geom_hbond_site_symmetry_D
_geom_hbond_site_symmetry_H
_geom_hbond_site_symmetry_A
_geom_hbond_distance_DH
_geom_hbond_distance_HA
_geom_hbond_distance_DA
_geom_hbond_angle_DHA
_geom_hbond_publ_flag
C13 H13 O7A . . . 0.95 2.47 3.197(7) 134 yes
C40 H40 Cg1 . . 1_554 0.95 2.74 3.594(3) 150 yes
C43 H43 Cg2 . . 4_564 0.95 2.78 3.572(3) 142 yes
C68 H68 Cg3 . . 4_565 0.95 2.65 3.513(3) 152 yes
C75B H75C Cg4 . . 4_564 0.99 2.78 3.649(17) 146 yes

loop_
_geom_torsion_atom_site_label_1
_geom_torsion_atom_site_label_2
_geom_torsion_atom_site_label_3
_geom_torsion_atom_site_label_4
_geom_torsion_site_symmetry_1
_geom_torsion_site_symmetry_2
_geom_torsion_site_symmetry_3
_geom_torsion_site_symmetry_4
_geom_torsion
_geom_torsion_publ_flag
C17 C12 C13 C14 . . . . 0.7(5) ?
C12 C13 C14 C15 . . . . 1.6(5) ?
C13 C14 C15 C16 . . . . -1.6(5) ?
C14 C15 C16 C17 . . . . -0.7(5) ?
C15 C16 C17 C12 . . . . 3.0(4) ?
C15 C16 C17 C18 . . . . -175.8(3) ?
C13 C12 C17 C16 . . . . -3.0(4) ?
C13 C12 C17 C18 . . . . 175.7(3) ?
Zn1 O3 C18 C19 . . . . -14.1(4) ?
Zn1 O3 C18 C17 . . . . 164.23(17) ?
C16 C17 C18 O3 . . . . -26.9(4) ?
C12 C17 C18 O3 . . . . 154.4(3) ?
C16 C17 C18 C19 . . . . 151.6(3) ?
C12 C17 C18 C19 . . . . -27.1(4) ?
O3 C18 C19 C20 . . . . -4.6(5) ?
C17 C18 C19 C20 . . . . 177.1(3) ?
Zn1 O4 C20 C19 . . . . 22.9(4) ?
Zn1 O4 C20 C21 . . . . -157.62(16) ?
C18 C19 C20 O4 . . . . -0.5(5) ?
C18 C19 C20 C21 . . . . -180.0(2) ?
O4 C20 C21 C22 . . . . -33.9(3) ?
C19 C20 C21 C22 . . . . 145.6(3) ?
O4 C20 C21 C26 . . . . 141.5(3) ?
C19 C20 C21 C26 . . . . -39.0(4) ?
C26 C21 C22 C23 . . . . 1.0(4) ?
C20 C21 C22 C23 . . . . 176.6(3) ?
C21 C22 C23 C24 . . . . -2.3(5) ?
C22 C23 C24 C25 . . . . 1.9(5) ?
C23 C24 C25 C26 . . . . -0.1(6) ?
C24 C25 C26 C21 . . . . -1.3(5) ?
C22 C21 C26 C25 . . . . 0.8(4) ?
C20 C21 C26 C25 . . . . -174.6(3) ?
C32 C27 C28 C29 . . . . -1.3(4) ?
C27 C28 C29 C30 . . . . 0.3(5) ?
C28 C29 C30 C31 . . . . 1.3(5) ?
C29 C30 C31 C32 . . . . -2.0(5) ?
C30 C31 C32 C27 . . . . 1.0(4) ?
C30 C31 C32 C33 . . . . 179.5(3) ?
C28 C27 C32 C31 . . . . 0.6(4) ?
C28 C27 C32 C33 . . . . -177.7(2) ?
Zn2 O5 C33 C34 . . . . 1.8(4) ?
Zn2 O5 C33 C32 . . . . -178.96(16) ?
C31 C32 C33 O5 . . . . -30.8(4) ?
C27 C32 C33 O5 . . . . 147.5(3) ?
C31 C32 C33 C34 . . . . 148.5(3) ?
C27 C32 C33 C34 . . . . -33.1(4) ?
O5 C33 C34 C35 . . . . -7.6(5) ?
C32 C33 C34 C35 . . . . 173.1(2) ?
Zn2 O6 C35 C34 . . . . 8.4(4) ?
Zn2 O6 C35 C36 . . . . -170.81(16) ?
C33 C34 C35 O6 . . . . 1.9(4) ?
C33 C34 C35 C36 . . . . -178.9(3) ?
O6 C35 C36 C41 . . . . -158.3(3) ?
C34 C35 C36 C41 . . . . 22.5(4) ?
O6 C35 C36 C37 . . . . 21.6(3) ?
C34 C35 C36 C37 . . . . -157.6(3) ?
C41 C36 C37 C38 . . . . -1.4(4) ?
C35 C36 C37 C38 . . . . 178.7(3) ?
C36 C37 C38 C39 . . . . 0.4(5) ?
C37 C38 C39 C40 . . . . 1.0(5) ?
C38 C39 C40 C41 . . . . -1.4(5) ?
C39 C40 C41 C36 . . . . 0.4(4) ?
C37 C36 C41 C40 . . . . 1.0(4) ?
C35 C36 C41 C40 . . . . -179.1(3) ?
C48 N8 C42 C47 . . . . -128.3(3) ?
C54 N8 C42 C47 . . . . 58.8(3) ?
C48 N8 C42 C43 . . . . 52.4(3) ?
C54 N8 C42 C43 . . . . -120.5(3) ?
C47 C42 C43 C44 . . . . -2.2(4) ?
N8 C42 C43 C44 . . . . 177.1(2) ?
C42 C43 C44 C45 . . . . 1.7(4) ?
C43 C44 C45 C46 . . . . -0.4(4) ?
C43 C44 C45 C60 . . . . 176.5(2) ?
C44 C45 C46 C47 . . . . -0.4(4) ?
C60 C45 C46 C47 . . . . -177.3(3) ?
C43 C42 C47 C46 . . . . 1.4(4) ?
N8 C42 C47 C46 . . . . -178.0(2) ?
C45 C46 C47 C42 . . . . -0.1(4) ?
C54 N8 C48 C53 . . . . -151.5(2) ?
C42 N8 C48 C53 . . . . 35.9(3) ?
C54 N8 C48 C49 . . . . 29.4(4) ?
C42 N8 C48 C49 . . . . -143.2(2) ?
C53 C48 C49 C50 . . . . -1.8(4) ?
N8 C48 C49 C50 . . . . 177.3(2) ?
C48 C49 C50 C51 . . . . -0.1(4) ?
C49 C50 C51 C52 . . . . 1.4(4) ?
C49 C50 C51 C65 . . . . -175.0(2) ?
C50 C51 C52 C53 . . . . -0.9(4) ?
C65 C51 C52 C53 . . . . 175.5(2) ?
C51 C52 C53 C48 . . . . -0.9(4) ?
C49 C48 C53 C52 . . . . 2.3(4) ?
N8 C48 C53 C52 . . . . -176.8(2) ?
C48 N8 C54 C55 . . . . -138.1(3) ?
C42 N8 C54 C55 . . . . 34.6(4) ?
C48 N8 C54 C59 . . . . 43.6(4) ?
C42 N8 C54 C59 . . . . -143.6(3) ?
C59 C54 C55 C56 . . . . 0.3(4) ?
N8 C54 C55 C56 . . . . -177.9(2) ?
C54 C55 C56 C57 . . . . 0.8(4) ?
C55 C56 C57 C58 . . . . -1.4(4) ?
C55 C56 C57 C70 . . . . 177.0(3) ?
C56 C57 C58 C59 . . . . 0.9(4) ?
C70 C57 C58 C59 . . . . -177.5(3) ?
C57 C58 C59 C54 . . . . 0.2(4) ?
C55 C54 C59 C58 . . . . -0.8(4) ?
N8 C54 C59 C58 . . . . 177.4(2) ?
C44 C45 C60 C61 . . . . 47.1(4) ?
C46 C45 C60 C61 . . . . -136.1(3) ?
C44 C45 C60 C64 . . . . -130.2(3) ?
C46 C45 C60 C64 . . . . 46.6(4) ?
C62 N9 C61 C60 . . . . 0.2(4) ?
Zn1 N9 C61 C60 . . . . 175.8(2) ?
C64 C60 C61 N9 . . . . 0.9(4) ?
C45 C60 C61 N9 . . . . -176.6(3) ?
C61 N9 C62 C63 . . . . -0.5(4) ?
Zn1 N9 C62 C63 . . . . -175.9(2) ?
N9 C62 C63 C64 . . . . -0.3(5) ?
C61 C60 C64 C63 . . . . -1.7(4) ?
C45 C60 C64 C63 . . . . 175.7(3) ?
C62 C63 C64 C60 . . . . 1.5(4) ?
C52 C51 C65 C66 . . . . -32.2(4) ?
C50 C51 C65 C66 . . . . 144.0(3) ?
C52 C51 C65 C69 . . . . 149.8(3) ?
C50 C51 C65 C69 . . . . -34.0(4) ?
C67 N10 C66 C65 . . . . 0.3(4) ?
Zn2 N10 C66 C65 . . . . -176.1(2) ?
C69 C65 C66 N10 . . . . -0.3(4) ?
C51 C65 C66 N10 . . . . -178.4(2) ?
C66 N10 C67 C68 . . . . 0.4(4) ?
Zn2 N10 C67 C68 . . . . 177.0(2) ?
N10 C67 C68 C69 . . . . -1.2(5) ?
C67 C68 C69 C65 . . . . 1.1(5) ?
C66 C65 C69 C68 . . . . -0.4(4) ?
C51 C65 C69 C68 . . . . 177.7(3) ?
C58 C57 C70 C71 . . . . -27.2(4) ?
C56 C57 C70 C71 . . . . 154.5(3) ?
C58 C57 C70 C74 . . . . 152.7(3) ?
C56 C57 C70 C74 . . . . -25.6(4) ?
C72 N11 C71 C70 . . . . 0.7(5) ?
C74 C70 C71 N11 . . . . -1.5(5) ?
C57 C70 C71 N11 . . . . 178.5(3) ?
C71 N11 C72 C73 . . . . 0.7(6) ?
N11 C72 C73 C74 . . . . -1.1(6) ?
C72 C73 C74 C70 . . . . 0.2(5) ?
C71 C70 C74 C73 . . . . 1.0(4) ?
C57 C70 C74 C73 . . . . -179.0(3) ?
C78A O7A C75A C76A . . . . 31.5(15) ?
O7A C75A C76A C77A . . . . -22.7(14) ?
C75A C76A C77A C78A . . . . 6.4(17) ?
C75A O7A C78A C77A . . . . -28.1(18) ?
C76A C77A C78A O7A . . . . 12.8(19) ?
C78B O7B C75B C76B . . . . -33(3) ?
O7B C75B C76B C77B . . . . 19(3) ?
C75B C76B C77B C78B . . . . 1(3) ?
C75B O7B C78B C77B . . . . 35(3) ?
C76B C77B C78B O7B . . . . -21(4) ?

_cod_database_fobs_code 2243610
